data_7240067
loop_
_publ_author_name
'Ming, Wenbo'
'Liu, Xiaocui'
'Friedrich, Alexandra'
'Krebs, Johannes'
'Budiman, Yudha P.'
'Huang, Mingming'
'Marder, Todd B.'

_publ_section_title
;
 Concise synthesis of \a-amino cyclic boronates via multicomponent
 coupling of salicylaldehydes, amines, and B2(OH)4
;
_journal_issue 7
_journal_name_full 'Green Chemistry'
_journal_page_first 2184
_journal_page_last 2190
_journal_paper_doi 10.1039/D0GC00346H
_journal_volume 22
_journal_year 2020
_chemical_formula_moiety 'C19 H32 B3 N O7'
_chemical_formula_sum 'C19 H32 B3 N O7'
_chemical_formula_weight 418.88
_chemical_name_systematic
5,7-di-tert-butyl-4',6'-dihydroxy-3-(morpholino-4-ium)-3H-spiro[benzo[d][1,2]oxaborole-2,2'-[1,3,5,2,4,6]trioxatriborinan]-2-uide
_space_group_crystal_system triclinic
_space_group_IT_number 2
_space_group_name_Hall '-P 1'
_space_group_name_H-M_alt 'P -1'
_atom_sites_solution_hydrogens geom
_atom_sites_solution_primary dual
_atom_sites_solution_secondary difmap
_audit_creation_date 2019-11-04
_audit_creation_method
;
Olex2 1.3-ac4
(compiled 2019.04.23 svn.r3594 for Rigaku Oxford Diffraction, GUI svn.r5739)
;
_audit_update_record
;
2019-11-07 deposited with the CCDC.	2020-03-04 downloaded from the CCDC.
;
_cell_angle_alpha 72.586(9)
_cell_angle_beta 79.494(13)
_cell_angle_gamma 72.755(19)
_cell_formula_units_Z 4
_cell_length_a 11.314(7)
_cell_length_b 11.980(8)
_cell_length_c 17.961(10)
_cell_measurement_reflns_used 3088
_cell_measurement_temperature 100(2)
_cell_measurement_theta_max 22.59
_cell_measurement_theta_min 2.24
_cell_volume 2207(2)
_computing_cell_refinement 'SAINT V8.38A (?, 2016)'
_computing_data_collection 'APEX2 ver. 2014.9 (Bruker AXS)'
_computing_data_reduction 'SAINT V8.38A (?, 2016)'
_computing_molecular_graphics 'ShelXLe (Huebschle et all, 2011)'
_computing_publication_material 'Olex2 (Dolomanov et al., 2009)'
_computing_structure_refinement 'ShelXL (Sheldrick, 2015)'
_computing_structure_solution 'SHELXT 2014/4 (Sheldrick, 2014)'
_diffrn_ambient_temperature 100(2)
_diffrn_detector 'Bruker APEX2'
_diffrn_detector_area_resol_mean 8.333
_diffrn_detector_type 'CCD area detector'
_diffrn_measured_fraction_theta_full 1.000
_diffrn_measured_fraction_theta_max 0.998
_diffrn_measurement_device 'four-circle diffractometer'
_diffrn_measurement_device_type 'Bruker APEX-II CCD'
_diffrn_measurement_method '\f and \w scans'
_diffrn_radiation_collimation '0.6 mm double-pinhole'
_diffrn_radiation_monochromator graphite
_diffrn_radiation_probe x-ray
_diffrn_radiation_type MoK\a
_diffrn_radiation_wavelength 0.71073
_diffrn_reflns_av_R_equivalents 0.1277
_diffrn_reflns_av_unetI/netI 0.1194
_diffrn_reflns_Laue_measured_fraction_full 1.000
_diffrn_reflns_Laue_measured_fraction_max 0.998
_diffrn_reflns_limit_h_max 14
_diffrn_reflns_limit_h_min -14
_diffrn_reflns_limit_k_max 14
_diffrn_reflns_limit_k_min -11
_diffrn_reflns_limit_l_max 22
_diffrn_reflns_limit_l_min -22
_diffrn_reflns_number 40586
_diffrn_reflns_point_group_measured_fraction_full 1.000
_diffrn_reflns_point_group_measured_fraction_max 0.998
_diffrn_reflns_theta_full 26.000
_diffrn_reflns_theta_max 26.420
_diffrn_reflns_theta_min 1.895
_diffrn_source 'rotating anode X-ray tube'
_diffrn_source_current 30
_diffrn_source_power 1.5
_diffrn_source_size '0.1 x 1 mm fine focus'
_diffrn_source_type 'Nonius FR-591'
_diffrn_source_voltage 50
_diffrn_standards_number 0
_exptl_absorpt_coefficient_mu 0.092
_exptl_absorpt_correction_T_max 0.7454
_exptl_absorpt_correction_T_min 0.6021
_exptl_absorpt_correction_type multi-scan
_exptl_absorpt_process_details
;
SADABS-2016/2 (Bruker,2016/2) was used for absorption correction. 
wR2(int) was 0.0749 before and 0.0626 after correction. The Ratio of 
minimum to maximum transmission is 0.8078. The \l/2 correction factor 
is Not present.
;
_exptl_crystal_colour 'clear light colourless'
_exptl_crystal_colour_lustre clear
_exptl_crystal_colour_modifier light
_exptl_crystal_colour_primary colourless
_exptl_crystal_density_diffrn 1.261
_exptl_crystal_description plate
_exptl_crystal_F_000 896
_exptl_crystal_recrystallization_method 'Re-crystallisation from solvent: Acetonitrile'
_exptl_crystal_size_max 0.528
_exptl_crystal_size_mid 0.272
_exptl_crystal_size_min 0.204
_refine_diff_density_max 0.426
_refine_diff_density_min -0.291
_refine_diff_density_rms 0.063
_refine_ls_extinction_method none
_refine_ls_goodness_of_fit_ref 1.016
_refine_ls_hydrogen_treatment constr
_refine_ls_matrix_type full
_refine_ls_number_parameters 557
_refine_ls_number_reflns 9038
_refine_ls_number_restraints 1
_refine_ls_restrained_S_all 1.016
_refine_ls_R_factor_all 0.1549
_refine_ls_R_factor_gt 0.0718
_refine_ls_shift/su_max 0.000
_refine_ls_shift/su_mean 0.000
_refine_ls_structure_factor_coef Fsqd
_refine_ls_weighting_details 'w=1/[\s^2^(Fo^2^)+(0.0438P)^2^+2.3934P] where P=(Fo^2^+2Fc^2^)/3'
_refine_ls_weighting_scheme calc
_refine_ls_wR_factor_gt 0.1277
_refine_ls_wR_factor_ref 0.1569
_reflns_Friedel_coverage 0.000
_reflns_number_gt 4916
_reflns_number_total 9038
_reflns_threshold_expression 'I > 2\s(I)'
_cod_data_source_file d0gc00346h2.cif
_cod_data_source_block cmpd_4p
_cod_depositor_comments
;Adding full bibliography for 7240065--7240067.cif.

 Adding full bibliography for 7240065--7240067.cif.
;
_cod_database_code 7240067
_shelx_shelxl_version_number 2018/3
_shelx_space_group_comment
;
The symmetry employed for this shelxl refinement is uniquely defined
by the following loop, which should always be used as a source of
symmetry information in preference to the above space-group names.
They are only intended as comments.
;
_shelx_estimated_absorpt_t_max 0.982
_shelx_estimated_absorpt_t_min 0.953
_olex2_refinement_description
;
1. Fixed Uiso
 At 1.2 times of:
  All C(H) groups, All C(H,H) groups, All N(H) groups
 At 1.5 times of:
  All C(H,H,H) groups, All O(H) groups
2. Restrained distances
 H5O_1-H5O_$1
 2.2 with sigma of 0.02
3.a Ternary CH refined with riding coordinates:
 C1(H1), N1(H1N), C1(H1), N1(H1N)
3.b Secondary CH2 refined with riding coordinates:
 C17(H17A,H17B), C18(H18A,H18B), C19(H19A,H19B), C16(H16A,H16B), C19(H19A,
 H19B), C18(H18A,H18B), C17(H17A,H17B), C16(H16A,H16B)
3.c Aromatic/amide H refined with riding coordinates:
 C5(H5), C7(H7), C5(H5), C7(H7)
3.d Idealised Me refined as rotating group:
 C13(H13A,H13B,H13C), C11(H11A,H11B,H11C), C10(H10A,H10B,H10C), C9(H9A,H9B,
 H9C), C15(H15A,H15B,H15C), C14(H14A,H14B,H14C), C15(H15A,H15B,H15C), C14(H14A,
 H14B,H14C), C13(H13A,H13B,H13C), C11(H11A,H11B,H11C), C10(H10A,H10B,H10C),
 C9(H9A,H9B,H9C)
3.e Idealised tetrahedral OH refined as rotating group:
 O4(H4), O5(H5O), O4(H4), O5(H5O)
;
_olex2_submission_original_sample_id WM-D088-D1
_olex2_submission_special_instructions 'No special instructions were received'

loop_
_space_group_symop_operation_xyz
'x, y, z'
'-x, -y, -z'

loop_
_atom_site_label
_atom_site_type_symbol
_atom_site_fract_x
_atom_site_fract_y
_atom_site_fract_z
_atom_site_U_iso_or_equiv
_atom_site_adp_type
_atom_site_occupancy
_atom_site_site_symmetry_order
_atom_site_calc_flag
_atom_site_refinement_flags_posn
_atom_site_refinement_flags_adp
_atom_site_refinement_flags_occupancy
_atom_site_disorder_assembly
_atom_site_disorder_group
O1 O 0.5270(2) 0.1178(2) 0.25725(13) 0.0232(6) Uani 1 1 d . . . . .
C2 C 0.3477(3) 0.2758(3) 0.24817(19) 0.0196(8) Uani 1 1 d . . . . .
C3 C 0.4461(3) 0.2052(3) 0.2092(2) 0.0205(8) Uani 1 1 d . . . . .
C4 C 0.4594(3) 0.2252(3) 0.12778(19) 0.0185(8) Uani 1 1 d . . . . .
C5 C 0.3719(3) 0.3238(3) 0.08819(19) 0.0190(8) Uani 1 1 d . . . . .
H5 H 0.378447 0.340867 0.032651 0.023 Uiso 1 1 calc R . . . .
C6 C 0.2753(3) 0.3994(3) 0.12470(19) 0.0188(8) Uani 1 1 d . . . . .
O6 O 0.5902(2) 0.2132(2) 0.34099(13) 0.0242(6) Uani 1 1 d . . . . .
C7 C 0.2641(3) 0.3730(3) 0.2061(2) 0.0205(8) Uani 1 1 d . . . . .
H7 H 0.198833 0.422031 0.232759 0.025 Uiso 1 1 calc R . . . .
O7 O 0.0291(2) 0.1017(2) 0.41096(14) 0.0278(6) Uani 1 1 d . . . . .
C1 C 0.3606(3) 0.2336(3) 0.33528(19) 0.0210(8) Uani 1 1 d . . . . .
H1 H 0.357374 0.304125 0.355136 0.025 Uiso 1 1 calc R . . . .
C13 C 0.2146(3) 0.5294(4) -0.0096(2) 0.0306(9) Uani 1 1 d . . . . .
H13A H 0.156076 0.602583 -0.036606 0.046 Uiso 1 1 calc GR . . . .
H13B H 0.208816 0.459565 -0.025105 0.046 Uiso 1 1 calc GR . . . .
H13C H 0.299443 0.539150 -0.023885 0.046 Uiso 1 1 calc GR . . . .
C12 C 0.1822(3) 0.5089(3) 0.07939(19) 0.0222(8) Uani 1 1 d . . . . .
C11 C 0.5562(3) 0.1792(4) -0.0027(2) 0.0325(10) Uani 1 1 d . . . . .
H11A H 0.559039 0.263729 -0.025628 0.049 Uiso 1 1 calc GR . . . .
H11B H 0.477546 0.169196 -0.011755 0.049 Uiso 1 1 calc GR . . . .
H11C H 0.625867 0.126420 -0.027220 0.049 Uiso 1 1 calc GR . . . .
C10 C 0.6899(3) 0.1605(4) 0.0985(2) 0.0338(10) Uani 1 1 d . . . . .
H10A H 0.758467 0.111514 0.070718 0.051 Uiso 1 1 calc GR . . . .
H10B H 0.699758 0.133865 0.154736 0.051 Uiso 1 1 calc GR . . . .
H10C H 0.690805 0.245922 0.078387 0.051 Uiso 1 1 calc GR . . . .
C9 C 0.5664(4) 0.0111(3) 0.1189(2) 0.0317(9) Uani 1 1 d . . . . .
H9A H 0.488647 -0.000826 0.109842 0.047 Uiso 1 1 calc GR . . . .
H9B H 0.573883 -0.013093 0.175324 0.047 Uiso 1 1 calc GR . . . .
H9C H 0.636991 -0.038309 0.092630 0.047 Uiso 1 1 calc GR . . . .
C8 C 0.5657(3) 0.1454(3) 0.08562(19) 0.0223(8) Uani 1 1 d . . . . .
C15 C 0.1829(3) 0.6250(3) 0.1001(2) 0.0271(9) Uani 1 1 d . . . . .
H15A H 0.265832 0.639518 0.084897 0.041 Uiso 1 1 calc GR . . . .
H15B H 0.161646 0.614992 0.156640 0.041 Uiso 1 1 calc GR . . . .
H15C H 0.121620 0.694016 0.071723 0.041 Uiso 1 1 calc GR . . . .
C14 C 0.0508(3) 0.4894(3) 0.1005(2) 0.0282(9) Uani 1 1 d . . . . .
H14A H -0.009053 0.561897 0.074096 0.042 Uiso 1 1 calc GR . . . .
H14B H 0.029491 0.473960 0.157404 0.042 Uiso 1 1 calc GR . . . .
H14C H 0.048168 0.419764 0.083488 0.042 Uiso 1 1 calc GR . . . .
B1 B 0.5015(4) 0.1446(4) 0.3361(2) 0.0219(9) Uani 1 1 d . . . . .
B2 B 0.7039(4) 0.1504(4) 0.3638(2) 0.0215(9) Uani 1 1 d . . . . .
O2 O 0.7292(2) 0.0289(2) 0.40281(14) 0.0259(6) Uani 1 1 d . . . . .
B3 B 0.6307(4) -0.0248(4) 0.4228(2) 0.0207(9) Uani 1 1 d . . . . .
O3 O 0.5187(2) 0.0301(2) 0.39582(13) 0.0234(6) Uani 1 1 d . . . . .
O4 O 0.7936(2) 0.2111(2) 0.35421(14) 0.0254(6) Uani 1 1 d . . . . .
H4 H 0.859298 0.161920 0.370918 0.038 Uiso 1 1 calc GR . . . .
O5 O 0.6560(2) -0.1372(2) 0.47229(13) 0.0237(6) Uani 1 1 d . . . . .
H5O H 0.591767 -0.162905 0.483486 0.036 Uiso 1 1 calc DGR . . . .
N1 N 0.2616(2) 0.1696(3) 0.38326(15) 0.0195(7) Uani 1 1 d . . . . .
H1N H 0.290444 0.128860 0.436525 0.023 Uiso 1 1 calc R . . . .
C17 C 0.1458(3) 0.0135(3) 0.4038(2) 0.0286(9) Uani 1 1 d . . . . .
H17A H 0.134410 -0.047501 0.380676 0.034 Uiso 1 1 calc R . . . .
H17B H 0.173457 -0.028854 0.456603 0.034 Uiso 1 1 calc R . . . .
C18 C 0.0454(3) 0.1876(3) 0.4469(2) 0.0245(8) Uani 1 1 d . . . . .
H18A H 0.076153 0.144858 0.498831 0.029 Uiso 1 1 calc R . . . .
H18B H -0.035526 0.245968 0.454854 0.029 Uiso 1 1 calc R . . . .
C19 C 0.1376(3) 0.2547(3) 0.39519(19) 0.0226(8) Uani 1 1 d . . . . .
H19A H 0.105683 0.298629 0.343706 0.027 Uiso 1 1 calc R . . . .
H19B H 0.146637 0.315098 0.419769 0.027 Uiso 1 1 calc R . . . .
C16 C 0.2451(3) 0.0723(3) 0.3527(2) 0.0245(8) Uani 1 1 d . . . . .
H16A H 0.325080 0.009940 0.351037 0.029 Uiso 1 1 calc R . . . .
H16B H 0.221372 0.107626 0.298497 0.029 Uiso 1 1 calc R . . . .
C1_1 C 0.3627(3) 0.6870(3) 0.34486(19) 0.0204(8) Uani 1 1 d . . . . .
H1_1 H 0.393425 0.737308 0.368678 0.025 Uiso 1 1 calc R . . . .
O1_1 O 0.1845(2) 0.5969(2) 0.38488(13) 0.0207(5) Uani 1 1 d . . . . .
C2_1 C 0.2503(3) 0.7623(3) 0.30215(19) 0.0198(8) Uani 1 1 d . . . . .
C3_1 C 0.1545(3) 0.7044(3) 0.32987(19) 0.0190(8) Uani 1 1 d . . . . .
C4_1 C 0.0367(3) 0.7550(3) 0.30188(19) 0.0206(8) Uani 1 1 d . . . . .
C5_1 C 0.0238(3) 0.8646(3) 0.24475(18) 0.0196(8) Uani 1 1 d . . . . .
H5_1 H -0.054637 0.900996 0.224572 0.023 Uiso 1 1 calc R . . . .
C6_1 C 0.1177(3) 0.9255(3) 0.21456(19) 0.0206(8) Uani 1 1 d . . . . .
O6_1 O 0.2774(2) 0.6128(2) 0.49089(13) 0.0232(6) Uani 1 1 d . . . . .
C7_1 C 0.2317(3) 0.8730(3) 0.24493(19) 0.0205(8) Uani 1 1 d . . . . .
H7_1 H 0.297192 0.912203 0.226833 0.025 Uiso 1 1 calc R . . . .
O7_1 O 0.5991(2) 0.5845(2) 0.14567(14) 0.0330(7) Uani 1 1 d . . . . .
N1_1 N 0.4674(2) 0.6253(3) 0.29184(15) 0.0189(6) Uani 1 1 d . . . . .
H1N_1 H 0.526543 0.560521 0.326935 0.023 Uiso 1 1 calc R . . . .
C19_1 C 0.5402(3) 0.7089(3) 0.2379(2) 0.0255(9) Uani 1 1 d . . . . .
H19A_1 H 0.575177 0.745079 0.268816 0.031 Uiso 1 1 calc R . . . .
H19B_1 H 0.484728 0.775227 0.202329 0.031 Uiso 1 1 calc R . . . .
C18_1 C 0.6448(3) 0.6395(4) 0.1900(2) 0.0326(10) Uani 1 1 d . . . . .
H18A_1 H 0.692034 0.695575 0.154172 0.039 Uiso 1 1 calc R . . . .
H18B_1 H 0.702572 0.576281 0.225742 0.039 Uiso 1 1 calc R . . . .
C17_1 C 0.5334(3) 0.5003(4) 0.1969(2) 0.0292(9) Uani 1 1 d . . . . .
H17A_1 H 0.590272 0.436949 0.233070 0.035 Uiso 1 1 calc R . . . .
H17B_1 H 0.504079 0.460366 0.165483 0.035 Uiso 1 1 calc R . . . .
C16_1 C 0.4235(3) 0.5644(3) 0.2436(2) 0.0240(8) Uani 1 1 d . . . . .
H16A_1 H 0.364961 0.625655 0.207615 0.029 Uiso 1 1 calc R . . . .
H16B_1 H 0.379072 0.505238 0.278689 0.029 Uiso 1 1 calc R . . . .
C15_1 C -0.1897(3) 0.7665(4) 0.2976(2) 0.0298(9) Uani 1 1 d . . . . .
H15A_1 H -0.212231 0.846484 0.307783 0.045 Uiso 1 1 calc GR . . . .
H15B_1 H -0.255907 0.725652 0.322051 0.045 Uiso 1 1 calc GR . . . .
H15C_1 H -0.179151 0.775633 0.240911 0.045 Uiso 1 1 calc GR . . . .
C14_1 C -0.0284(3) 0.5705(3) 0.3098(2) 0.0306(9) Uani 1 1 d . . . . .
H14A_1 H -0.092044 0.525823 0.332411 0.046 Uiso 1 1 calc GR . . . .
H14B_1 H 0.051061 0.522329 0.330083 0.046 Uiso 1 1 calc GR . . . .
H14C_1 H -0.019176 0.586178 0.252559 0.046 Uiso 1 1 calc GR . . . .
C13_1 C -0.0926(3) 0.6659(4) 0.4220(2) 0.0292(9) Uani 1 1 d . . . . .
H13A_1 H -0.015116 0.620178 0.445636 0.044 Uiso 1 1 calc GR . . . .
H13B_1 H -0.154648 0.618810 0.441175 0.044 Uiso 1 1 calc GR . . . .
H13C_1 H -0.123892 0.742972 0.436440 0.044 Uiso 1 1 calc GR . . . .
C12_1 C -0.0677(3) 0.6907(3) 0.3322(2) 0.0216(8) Uani 1 1 d . . . . .
C11_1 C 0.2029(3) 1.0975(4) 0.1218(2) 0.0305(9) Uani 1 1 d . . . . .
H11A_1 H 0.228333 1.116477 0.164988 0.046 Uiso 1 1 calc GR . . . .
H11B_1 H 0.181442 1.171540 0.079434 0.046 Uiso 1 1 calc GR . . . .
H11C_1 H 0.271567 1.037932 0.102126 0.046 Uiso 1 1 calc GR . . . .
C10_1 C -0.0143(3) 1.1398(3) 0.1842(2) 0.0307(9) Uani 1 1 d . . . . .
H10A_1 H 0.013838 1.155424 0.227656 0.046 Uiso 1 1 calc GR . . . .
H10B_1 H -0.088379 1.108786 0.203088 0.046 Uiso 1 1 calc GR . . . .
H10C_1 H -0.034681 1.215164 0.142697 0.046 Uiso 1 1 calc GR . . . .
C9_1 C 0.0488(3) 1.0253(4) 0.0803(2) 0.0309(9) Uani 1 1 d . . . . .
H9A_1 H -0.024813 0.993321 0.096903 0.046 Uiso 1 1 calc GR . . . .
H9B_1 H 0.116524 0.967346 0.058487 0.046 Uiso 1 1 calc GR . . . .
H9C_1 H 0.028759 1.102445 0.040216 0.046 Uiso 1 1 calc GR . . . .
C8_1 C 0.0897(3) 1.0455(3) 0.1514(2) 0.0241(8) Uani 1 1 d . . . . .
B1_1 B 0.3040(4) 0.5855(4) 0.4139(2) 0.0199(9) Uani 1 1 d . . . . .
B2_1 B 0.3240(4) 0.5340(4) 0.5557(2) 0.0217(9) Uani 1 1 d . . . . .
O2_1 O 0.3991(2) 0.4181(2) 0.55514(13) 0.0213(5) Uani 1 1 d . . . . .
B3_1 B 0.4268(3) 0.3887(4) 0.4847(2) 0.0210(9) Uani 1 1 d . . . . .
O3_1 O 0.3827(2) 0.4625(2) 0.41847(13) 0.0208(5) Uani 1 1 d . . . . .
O4_1 O 0.3086(2) 0.5561(2) 0.62744(13) 0.0223(6) Uani 1 1 d . . . . .
H4_1 H 0.265994 0.627521 0.624786 0.033 Uiso 1 1 calc GR . . . .
O5_1 O 0.5053(2) 0.2748(2) 0.48484(14) 0.0259(6) Uani 1 1 d . . . . .
H5O_1 H 0.527329 0.269849 0.438432 0.039 Uiso 1 1 calc DGR . . . .

loop_
_atom_site_aniso_label
_atom_site_aniso_U_11
_atom_site_aniso_U_22
_atom_site_aniso_U_33
_atom_site_aniso_U_23
_atom_site_aniso_U_13
_atom_site_aniso_U_12
O1 0.0190(13) 0.0276(14) 0.0205(13) -0.0070(12) -0.0062(10) 0.0011(12)
C2 0.0166(18) 0.026(2) 0.0192(18) -0.0077(17) -0.0016(15) -0.0085(17)
C3 0.0157(18) 0.024(2) 0.0221(19) -0.0034(17) -0.0079(15) -0.0049(16)
C4 0.0148(18) 0.024(2) 0.0188(18) -0.0044(16) -0.0039(14) -0.0079(16)
C5 0.0176(19) 0.029(2) 0.0141(17) -0.0042(16) -0.0014(14) -0.0138(17)
C6 0.0176(18) 0.021(2) 0.0201(18) -0.0042(16) -0.0038(14) -0.0092(16)
O6 0.0211(13) 0.0282(15) 0.0246(13) -0.0059(12) -0.0072(11) -0.0063(12)
C7 0.0144(18) 0.024(2) 0.0252(19) -0.0083(17) -0.0033(15) -0.0049(16)
O7 0.0228(14) 0.0321(15) 0.0313(14) -0.0124(13) -0.0043(11) -0.0064(12)
C1 0.0227(19) 0.026(2) 0.0172(18) -0.0047(16) -0.0032(15) -0.0111(17)
C13 0.032(2) 0.032(2) 0.025(2) -0.0037(18) -0.0100(17) -0.0032(19)
C12 0.023(2) 0.026(2) 0.0182(18) -0.0050(17) -0.0052(15) -0.0058(17)
C11 0.027(2) 0.041(3) 0.025(2) -0.013(2) -0.0004(17) 0.001(2)
C10 0.018(2) 0.047(3) 0.035(2) -0.013(2) 0.0000(17) -0.0060(19)
C9 0.031(2) 0.032(2) 0.033(2) -0.011(2) -0.0053(18) -0.0061(19)
C8 0.0181(19) 0.031(2) 0.0174(18) -0.0065(17) -0.0006(14) -0.0057(17)
C15 0.027(2) 0.026(2) 0.029(2) -0.0054(18) -0.0074(17) -0.0070(18)
C14 0.026(2) 0.033(2) 0.026(2) -0.0065(18) -0.0093(16) -0.0067(18)
B1 0.029(2) 0.022(2) 0.015(2) -0.0008(19) -0.0051(17) -0.010(2)
B2 0.022(2) 0.027(2) 0.015(2) -0.0062(19) -0.0022(17) -0.005(2)
O2 0.0200(13) 0.0237(15) 0.0325(14) -0.0044(12) -0.0078(11) -0.0035(12)
B3 0.021(2) 0.025(2) 0.014(2) -0.0043(19) -0.0001(17) -0.0041(19)
O3 0.0220(13) 0.0249(14) 0.0227(13) -0.0035(12) -0.0091(11) -0.0040(12)
O4 0.0197(14) 0.0284(15) 0.0305(14) -0.0098(12) -0.0051(11) -0.0063(12)
O5 0.0239(14) 0.0271(15) 0.0197(13) -0.0030(12) -0.0061(11) -0.0069(12)
N1 0.0204(16) 0.0246(17) 0.0143(14) -0.0054(13) -0.0068(12) -0.0036(14)
C17 0.033(2) 0.029(2) 0.024(2) -0.0067(18) -0.0023(17) -0.0088(19)
C18 0.025(2) 0.031(2) 0.0213(19) -0.0106(17) -0.0061(16) -0.0066(18)
C19 0.0179(19) 0.031(2) 0.0191(18) -0.0077(17) -0.0063(15) -0.0031(17)
C16 0.024(2) 0.026(2) 0.0225(19) -0.0042(17) -0.0052(16) -0.0046(18)
C1_1 0.0183(18) 0.026(2) 0.0206(18) -0.0107(17) -0.0057(15) -0.0046(17)
O1_1 0.0193(13) 0.0250(14) 0.0185(12) -0.0021(11) -0.0048(10) -0.0084(11)
C2_1 0.0198(19) 0.026(2) 0.0171(18) -0.0074(17) -0.0039(15) -0.0080(17)
C3_1 0.0199(19) 0.025(2) 0.0146(17) -0.0084(16) -0.0005(14) -0.0073(17)
C4_1 0.0187(19) 0.031(2) 0.0169(18) -0.0119(17) -0.0032(14) -0.0062(17)
C5_1 0.0179(18) 0.027(2) 0.0159(17) -0.0084(17) -0.0052(14) -0.0048(16)
C6_1 0.0206(19) 0.023(2) 0.0197(18) -0.0062(16) -0.0054(15) -0.0055(17)
O6_1 0.0244(14) 0.0269(14) 0.0196(13) -0.0079(12) -0.0051(10) -0.0050(12)
C7_1 0.0188(19) 0.025(2) 0.0204(18) -0.0065(17) -0.0021(15) -0.0086(17)
O7_1 0.0329(16) 0.0437(17) 0.0194(13) -0.0049(13) 0.0038(11) -0.0127(14)
N1_1 0.0171(15) 0.0255(17) 0.0152(14) -0.0024(13) -0.0048(12) -0.0084(14)
C19_1 0.0193(19) 0.030(2) 0.027(2) 0.0013(18) -0.0057(16) -0.0129(18)
C18_1 0.028(2) 0.043(3) 0.025(2) -0.0027(19) 0.0003(17) -0.015(2)
C17_1 0.036(2) 0.034(2) 0.0188(19) -0.0065(18) -0.0016(17) -0.012(2)
C16_1 0.026(2) 0.032(2) 0.0186(18) -0.0071(17) -0.0034(15) -0.0128(18)
C15_1 0.018(2) 0.047(3) 0.027(2) -0.0106(19) -0.0031(16) -0.0120(19)
C14_1 0.024(2) 0.040(2) 0.036(2) -0.018(2) 0.0026(17) -0.0160(19)
C13_1 0.0174(19) 0.046(3) 0.027(2) -0.0116(19) -0.0005(16) -0.0110(19)
C12_1 0.0178(19) 0.030(2) 0.0212(18) -0.0109(17) -0.0004(15) -0.0100(17)
C11_1 0.030(2) 0.031(2) 0.028(2) 0.0005(18) -0.0089(17) -0.0094(19)
C10_1 0.028(2) 0.027(2) 0.034(2) -0.0055(19) -0.0089(17) -0.0021(19)
C9_1 0.030(2) 0.036(2) 0.027(2) -0.0037(19) -0.0093(17) -0.0091(19)
C8_1 0.0194(19) 0.029(2) 0.0228(19) -0.0045(18) -0.0064(15) -0.0039(17)
B1_1 0.014(2) 0.023(2) 0.024(2) -0.0089(19) -0.0037(17) -0.0019(18)
B2_1 0.012(2) 0.033(3) 0.024(2) -0.009(2) -0.0004(17) -0.012(2)
O2_1 0.0199(13) 0.0254(14) 0.0197(13) -0.0068(11) -0.0056(10) -0.0045(11)
B3_1 0.009(2) 0.033(3) 0.025(2) -0.011(2) 0.0013(17) -0.0109(19)
O3_1 0.0192(13) 0.0263(14) 0.0181(12) -0.0068(11) -0.0044(10) -0.0051(11)
O4_1 0.0195(14) 0.0280(15) 0.0202(13) -0.0085(12) -0.0027(10) -0.0047(12)
O5_1 0.0245(14) 0.0270(15) 0.0250(13) -0.0091(12) -0.0033(11) -0.0023(12)

loop_
_atom_type_symbol
_atom_type_description
_atom_type_scat_dispersion_real
_atom_type_scat_dispersion_imag
_atom_type_scat_source
C C 0.0033 0.0016 'International Tables Vol C Tables 4.2.6.8 and 6.1.1.4'
H H 0.0000 0.0000 'International Tables Vol C Tables 4.2.6.8 and 6.1.1.4'
B B 0.0013 0.0007 'International Tables Vol C Tables 4.2.6.8 and 6.1.1.4'
N N 0.0061 0.0033 'International Tables Vol C Tables 4.2.6.8 and 6.1.1.4'
O O 0.0106 0.0060 'International Tables Vol C Tables 4.2.6.8 and 6.1.1.4'

loop_
_geom_angle_atom_site_label_1
_geom_angle_atom_site_label_2
_geom_angle_atom_site_label_3
_geom_angle
_geom_angle_site_symmetry_1
_geom_angle_site_symmetry_3
_geom_angle_publ_flag
C3 O1 B1 107.9(3) . . ?
C3 C2 C1 109.3(3) . . ?
C7 C2 C3 120.2(3) . . ?
C7 C2 C1 130.2(3) . . ?
O1 C3 C2 114.2(3) . . ?
O1 C3 C4 123.8(3) . . ?
C4 C3 C2 122.0(3) . . ?
C3 C4 C8 121.7(3) . . ?
C5 C4 C3 115.3(3) . . ?
C5 C4 C8 123.0(3) . . ?
C4 C5 H5 117.8 . . ?
C4 C5 C6 124.4(3) . . ?
C6 C5 H5 117.8 . . ?
C5 C6 C12 123.2(3) . . ?
C7 C6 C5 117.8(3) . . ?
C7 C6 C12 119.0(3) . . ?
B2 O6 B1 118.8(3) . . ?
C2 C7 C6 120.1(3) . . ?
C2 C7 H7 119.9 . . ?
C6 C7 H7 119.9 . . ?
C18 O7 C17 109.0(3) . . ?
C2 C1 H1 109.6 . . ?
C2 C1 B1 100.8(3) . . ?
C2 C1 N1 113.4(3) . . ?
B1 C1 H1 109.6 . . ?
N1 C1 H1 109.6 . . ?
N1 C1 B1 113.4(3) . . ?
H13A C13 H13B 109.5 . . ?
H13A C13 H13C 109.5 . . ?
H13B C13 H13C 109.5 . . ?
C12 C13 H13A 109.5 . . ?
C12 C13 H13B 109.5 . . ?
C12 C13 H13C 109.5 . . ?
C6 C12 C13 111.7(3) . . ?
C6 C12 C15 110.2(3) . . ?
C6 C12 C14 109.8(3) . . ?
C13 C12 C15 107.5(3) . . ?
C13 C12 C14 108.4(3) . . ?
C14 C12 C15 109.1(3) . . ?
H11A C11 H11B 109.5 . . ?
H11A C11 H11C 109.5 . . ?
H11B C11 H11C 109.5 . . ?
C8 C11 H11A 109.5 . . ?
C8 C11 H11B 109.5 . . ?
C8 C11 H11C 109.5 . . ?
H10A C10 H10B 109.5 . . ?
H10A C10 H10C 109.5 . . ?
H10B C10 H10C 109.5 . . ?
C8 C10 H10A 109.5 . . ?
C8 C10 H10B 109.5 . . ?
C8 C10 H10C 109.5 . . ?
H9A C9 H9B 109.5 . . ?
H9A C9 H9C 109.5 . . ?
H9B C9 H9C 109.5 . . ?
C8 C9 H9A 109.5 . . ?
C8 C9 H9B 109.5 . . ?
C8 C9 H9C 109.5 . . ?
C4 C8 C10 108.7(3) . . ?
C4 C8 C9 110.9(3) . . ?
C11 C8 C4 112.2(3) . . ?
C11 C8 C10 108.6(3) . . ?
C11 C8 C9 108.0(3) . . ?
C10 C8 C9 108.2(3) . . ?
C12 C15 H15A 109.5 . . ?
C12 C15 H15B 109.5 . . ?
C12 C15 H15C 109.5 . . ?
H15A C15 H15B 109.5 . . ?
H15A C15 H15C 109.5 . . ?
H15B C15 H15C 109.5 . . ?
C12 C14 H14A 109.5 . . ?
C12 C14 H14B 109.5 . . ?
C12 C14 H14C 109.5 . . ?
H14A C14 H14B 109.5 . . ?
H14A C14 H14C 109.5 . . ?
H14B C14 H14C 109.5 . . ?
O1 B1 C1 103.6(3) . . ?
O6 B1 O1 109.0(3) . . ?
O6 B1 C1 109.0(3) . . ?
O3 B1 O1 108.0(3) . . ?
O3 B1 O6 110.7(3) . . ?
O3 B1 C1 116.1(3) . . ?
O6 B2 O2 121.7(3) . . ?
O6 B2 O4 119.1(3) . . ?
O4 B2 O2 118.9(3) . . ?
B2 O2 B3 117.4(3) . . ?
O3 B3 O2 123.0(3) . . ?
O3 B3 O5 122.5(3) . . ?
O5 B3 O2 114.5(3) . . ?
B3 O3 B1 119.8(3) . . ?
B2 O4 H4 109.5 . . ?
B3 O5 H5O 109.5 . . ?
C1 N1 H1N 106.4 . . ?
C19 N1 C1 113.3(3) . . ?
C19 N1 H1N 106.4 . . ?
C19 N1 C16 108.9(3) . . ?
C16 N1 C1 114.9(3) . . ?
C16 N1 H1N 106.4 . . ?
O7 C17 H17A 109.4 . . ?
O7 C17 H17B 109.4 . . ?
O7 C17 C16 111.4(3) . . ?
H17A C17 H17B 108.0 . . ?
C16 C17 H17A 109.4 . . ?
C16 C17 H17B 109.4 . . ?
O7 C18 H18A 109.7 . . ?
O7 C18 H18B 109.7 . . ?
O7 C18 C19 110.0(3) . . ?
H18A C18 H18B 108.2 . . ?
C19 C18 H18A 109.7 . . ?
C19 C18 H18B 109.7 . . ?
N1 C19 C18 111.1(3) . . ?
N1 C19 H19A 109.4 . . ?
N1 C19 H19B 109.4 . . ?
C18 C19 H19A 109.4 . . ?
C18 C19 H19B 109.4 . . ?
H19A C19 H19B 108.0 . . ?
N1 C16 C17 111.4(3) . . ?
N1 C16 H16A 109.3 . . ?
N1 C16 H16B 109.3 . . ?
C17 C16 H16A 109.3 . . ?
C17 C16 H16B 109.3 . . ?
H16A C16 H16B 108.0 . . ?
C2_1 C1_1 H1_1 110.6 . . ?
C2_1 C1_1 N1_1 112.3(3) . . ?
C2_1 C1_1 B1_1 101.6(3) . . ?
N1_1 C1_1 H1_1 110.6 . . ?
N1_1 C1_1 B1_1 110.7(3) . . ?
B1_1 C1_1 H1_1 110.6 . . ?
C3_1 O1_1 B1_1 108.8(3) . . ?
C3_1 C2_1 C1_1 108.6(3) . . ?
C3_1 C2_1 C7_1 120.5(3) . . ?
C7_1 C2_1 C1_1 130.9(3) . . ?
O1_1 C3_1 C2_1 114.9(3) . . ?
O1_1 C3_1 C4_1 123.5(3) . . ?
C2_1 C3_1 C4_1 121.5(3) . . ?
C3_1 C4_1 C12_1 121.2(3) . . ?
C5_1 C4_1 C3_1 115.4(3) . . ?
C5_1 C4_1 C12_1 123.3(3) . . ?
C4_1 C5_1 H5_1 117.5 . . ?
C4_1 C5_1 C6_1 125.0(3) . . ?
C6_1 C5_1 H5_1 117.5 . . ?
C5_1 C6_1 C8_1 119.0(3) . . ?
C7_1 C6_1 C5_1 117.4(3) . . ?
C7_1 C6_1 C8_1 123.6(3) . . ?
B2_1 O6_1 B1_1 122.8(3) . . ?
C2_1 C7_1 H7_1 120.0 . . ?
C6_1 C7_1 C2_1 120.1(3) . . ?
C6_1 C7_1 H7_1 120.0 . . ?
C18_1 O7_1 C17_1 110.1(3) . . ?
C1_1 N1_1 H1N_1 107.0 . . ?
C19_1 N1_1 C1_1 113.3(3) . . ?
C19_1 N1_1 H1N_1 107.0 . . ?
C19_1 N1_1 C16_1 108.5(3) . . ?
C16_1 N1_1 C1_1 113.6(2) . . ?
C16_1 N1_1 H1N_1 107.0 . . ?
N1_1 C19_1 H19A_1 109.7 . . ?
N1_1 C19_1 H19B_1 109.7 . . ?
N1_1 C19_1 C18_1 109.8(3) . . ?
H19A_1 C19_1 H19B_1 108.2 . . ?
C18_1 C19_1 H19A_1 109.7 . . ?
C18_1 C19_1 H19B_1 109.7 . . ?
O7_1 C18_1 C19_1 111.7(3) . . ?
O7_1 C18_1 H18A_1 109.3 . . ?
O7_1 C18_1 H18B_1 109.3 . . ?
C19_1 C18_1 H18A_1 109.3 . . ?
C19_1 C18_1 H18B_1 109.3 . . ?
H18A_1 C18_1 H18B_1 108.0 . . ?
O7_1 C17_1 H17A_1 109.5 . . ?
O7_1 C17_1 H17B_1 109.5 . . ?
O7_1 C17_1 C16_1 110.5(3) . . ?
H17A_1 C17_1 H17B_1 108.1 . . ?
C16_1 C17_1 H17A_1 109.5 . . ?
C16_1 C17_1 H17B_1 109.5 . . ?
N1_1 C16_1 C17_1 109.9(3) . . ?
N1_1 C16_1 H16A_1 109.7 . . ?
N1_1 C16_1 H16B_1 109.7 . . ?
C17_1 C16_1 H16A_1 109.7 . . ?
C17_1 C16_1 H16B_1 109.7 . . ?
H16A_1 C16_1 H16B_1 108.2 . . ?
H15A_1 C15_1 H15B_1 109.5 . . ?
H15A_1 C15_1 H15C_1 109.5 . . ?
H15B_1 C15_1 H15C_1 109.5 . . ?
C12_1 C15_1 H15A_1 109.5 . . ?
C12_1 C15_1 H15B_1 109.5 . . ?
C12_1 C15_1 H15C_1 109.5 . . ?
H14A_1 C14_1 H14B_1 109.5 . . ?
H14A_1 C14_1 H14C_1 109.5 . . ?
H14B_1 C14_1 H14C_1 109.5 . . ?
C12_1 C14_1 H14A_1 109.5 . . ?
C12_1 C14_1 H14B_1 109.5 . . ?
C12_1 C14_1 H14C_1 109.5 . . ?
H13A_1 C13_1 H13B_1 109.5 . . ?
H13A_1 C13_1 H13C_1 109.5 . . ?
H13B_1 C13_1 H13C_1 109.5 . . ?
C12_1 C13_1 H13A_1 109.5 . . ?
C12_1 C13_1 H13B_1 109.5 . . ?
C12_1 C13_1 H13C_1 109.5 . . ?
C4_1 C12_1 C15_1 112.0(3) . . ?
C4_1 C12_1 C13_1 110.2(3) . . ?
C15_1 C12_1 C13_1 107.7(3) . . ?
C14_1 C12_1 C4_1 108.9(3) . . ?
C14_1 C12_1 C15_1 108.7(3) . . ?
C14_1 C12_1 C13_1 109.2(3) . . ?
H11A_1 C11_1 H11B_1 109.5 . . ?
H11A_1 C11_1 H11C_1 109.5 . . ?
H11B_1 C11_1 H11C_1 109.5 . . ?
C8_1 C11_1 H11A_1 109.5 . . ?
C8_1 C11_1 H11B_1 109.5 . . ?
C8_1 C11_1 H11C_1 109.5 . . ?
H10A_1 C10_1 H10B_1 109.5 . . ?
H10A_1 C10_1 H10C_1 109.5 . . ?
H10B_1 C10_1 H10C_1 109.5 . . ?
C8_1 C10_1 H10A_1 109.5 . . ?
C8_1 C10_1 H10B_1 109.5 . . ?
C8_1 C10_1 H10C_1 109.5 . . ?
H9A_1 C9_1 H9B_1 109.5 . . ?
H9A_1 C9_1 H9C_1 109.5 . . ?
H9B_1 C9_1 H9C_1 109.5 . . ?
C8_1 C9_1 H9A_1 109.5 . . ?
C8_1 C9_1 H9B_1 109.5 . . ?
C8_1 C9_1 H9C_1 109.5 . . ?
C6_1 C8_1 C11_1 112.7(3) . . ?
C6_1 C8_1 C10_1 109.9(3) . . ?
C6_1 C8_1 C9_1 109.3(3) . . ?
C11_1 C8_1 C10_1 107.9(3) . . ?
C11_1 C8_1 C9_1 107.2(3) . . ?
C10_1 C8_1 C9_1 109.8(3) . . ?
O1_1 B1_1 C1_1 102.7(3) . . ?
O6_1 B1_1 C1_1 112.8(3) . . ?
O6_1 B1_1 O1_1 109.1(3) . . ?
O3_1 B1_1 C1_1 111.5(3) . . ?
O3_1 B1_1 O1_1 108.5(3) . . ?
O3_1 B1_1 O6_1 111.8(3) . . ?
O6_1 B2_1 O2_1 121.9(3) . . ?
O6_1 B2_1 O4_1 125.6(4) . . ?
O4_1 B2_1 O2_1 112.4(3) . . ?
B3_1 O2_1 B2_1 117.3(3) . . ?
O2_1 B3_1 O5_1 116.4(3) . . ?
O3_1 B3_1 O2_1 123.6(4) . . ?
O3_1 B3_1 O5_1 120.0(3) . . ?
B3_1 O3_1 B1_1 122.5(3) . . ?
B2_1 O4_1 H4_1 109.5 . . ?
B3_1 O5_1 H5O_1 109.5 . . ?

loop_
_geom_bond_atom_site_label_1
_geom_bond_atom_site_label_2
_geom_bond_distance
_geom_bond_site_symmetry_2
_geom_bond_publ_flag
O1 C3 1.363(4) . ?
O1 B1 1.503(4) . ?
C2 C3 1.399(5) . ?
C2 C7 1.380(5) . ?
C2 C1 1.514(5) . ?
C3 C4 1.395(5) . ?
C4 C5 1.394(5) . ?
C4 C8 1.534(5) . ?
C5 H5 0.9500 . ?
C5 C6 1.397(5) . ?
C6 C7 1.390(5) . ?
C6 C12 1.532(5) . ?
O6 B1 1.502(5) . ?
O6 B2 1.350(5) . ?
C7 H7 0.9500 . ?
O7 C17 1.438(4) . ?
O7 C18 1.437(4) . ?
C1 H1 1.0000 . ?
C1 B1 1.634(5) . ?
C1 N1 1.532(4) . ?
C13 H13A 0.9800 . ?
C13 H13B 0.9800 . ?
C13 H13C 0.9800 . ?
C13 C12 1.534(5) . ?
C12 C15 1.545(5) . ?
C12 C14 1.535(5) . ?
C11 H11A 0.9800 . ?
C11 H11B 0.9800 . ?
C11 H11C 0.9800 . ?
C11 C8 1.531(5) . ?
C10 H10A 0.9800 . ?
C10 H10B 0.9800 . ?
C10 H10C 0.9800 . ?
C10 C8 1.535(5) . ?
C9 H9A 0.9800 . ?
C9 H9B 0.9800 . ?
C9 H9C 0.9800 . ?
C9 C8 1.537(5) . ?
C15 H15A 0.9800 . ?
C15 H15B 0.9800 . ?
C15 H15C 0.9800 . ?
C14 H14A 0.9800 . ?
C14 H14B 0.9800 . ?
C14 H14C 0.9800 . ?
B1 O3 1.452(5) . ?
B2 O2 1.381(5) . ?
B2 O4 1.374(5) . ?
O2 B3 1.388(5) . ?
B3 O3 1.346(5) . ?
B3 O5 1.354(5) . ?
O4 H4 0.8400 . ?
O5 H5O 0.8400 . ?
N1 H1N 1.0000 . ?
N1 C19 1.492(4) . ?
N1 C16 1.498(4) . ?
C17 H17A 0.9900 . ?
C17 H17B 0.9900 . ?
C17 C16 1.520(5) . ?
C18 H18A 0.9900 . ?
C18 H18B 0.9900 . ?
C18 C19 1.515(5) . ?
C19 H19A 0.9900 . ?
C19 H19B 0.9900 . ?
C16 H16A 0.9900 . ?
C16 H16B 0.9900 . ?
C1_1 H1_1 1.0000 . ?
C1_1 C2_1 1.510(5) . ?
C1_1 N1_1 1.532(4) . ?
C1_1 B1_1 1.653(5) . ?
O1_1 C3_1 1.361(4) . ?
O1_1 B1_1 1.491(4) . ?
C2_1 C3_1 1.394(5) . ?
C2_1 C7_1 1.399(5) . ?
C3_1 C4_1 1.407(5) . ?
C4_1 C5_1 1.390(5) . ?
C4_1 C12_1 1.529(5) . ?
C5_1 H5_1 0.9500 . ?
C5_1 C6_1 1.403(5) . ?
C6_1 C7_1 1.388(5) . ?
C6_1 C8_1 1.530(5) . ?
O6_1 B1_1 1.473(4) . ?
O6_1 B2_1 1.340(5) . ?
C7_1 H7_1 0.9500 . ?
O7_1 C18_1 1.415(4) . ?
O7_1 C17_1 1.434(4) . ?
N1_1 H1N_1 1.0000 . ?
N1_1 C19_1 1.495(4) . ?
N1_1 C16_1 1.509(4) . ?
C19_1 H19A_1 0.9900 . ?
C19_1 H19B_1 0.9900 . ?
C19_1 C18_1 1.518(5) . ?
C18_1 H18A_1 0.9900 . ?
C18_1 H18B_1 0.9900 . ?
C17_1 H17A_1 0.9900 . ?
C17_1 H17B_1 0.9900 . ?
C17_1 C16_1 1.510(5) . ?
C16_1 H16A_1 0.9900 . ?
C16_1 H16B_1 0.9900 . ?
C15_1 H15A_1 0.9800 . ?
C15_1 H15B_1 0.9800 . ?
C15_1 H15C_1 0.9800 . ?
C15_1 C12_1 1.533(5) . ?
C14_1 H14A_1 0.9800 . ?
C14_1 H14B_1 0.9800 . ?
C14_1 H14C_1 0.9800 . ?
C14_1 C12_1 1.529(5) . ?
C13_1 H13A_1 0.9800 . ?
C13_1 H13B_1 0.9800 . ?
C13_1 H13C_1 0.9800 . ?
C13_1 C12_1 1.538(5) . ?
C11_1 H11A_1 0.9800 . ?
C11_1 H11B_1 0.9800 . ?
C11_1 H11C_1 0.9800 . ?
C11_1 C8_1 1.530(5) . ?
C10_1 H10A_1 0.9800 . ?
C10_1 H10B_1 0.9800 . ?
C10_1 H10C_1 0.9800 . ?
C10_1 C8_1 1.538(5) . ?
C9_1 H9A_1 0.9800 . ?
C9_1 H9B_1 0.9800 . ?
C9_1 H9C_1 0.9800 . ?
C9_1 C8_1 1.539(5) . ?
B1_1 O3_1 1.465(5) . ?
B2_1 O2_1 1.399(5) . ?
B2_1 O4_1 1.363(4) . ?
O2_1 B3_1 1.371(4) . ?
B3_1 O3_1 1.331(5) . ?
B3_1 O5_1 1.389(5) . ?
O4_1 H4_1 0.8400 . ?
O5_1 H5O_1 0.8400 . ?
